data_4026163
loop_
_publ_author_name
'Yuichi Hirano'
'Satoshi Kojima'
'Yohsuke Yamamoto'

_publ_contact_author 'Dr. Satoshi Kojima'
_publ_contact_author_email skojima@sci.hiroshima-u.ac.jp
_publ_section_title
;
 A Hypervalent Pentacoordinate Boron Compound with an N-B-N Three-Center
 Four-Electron Bond
;
_journal_name_full 'Journal of Organic Chemistry'
_journal_page_first 2123
_journal_page_last 2131
_journal_paper_doi 10.1021/jo1024656
_journal_volume 76
_journal_year 2011
_chemical_formula_sum 'C6 H2 Br Cl I2'
_chemical_formula_weight 443.24
_chemical_name_systematic
;
 ?
;
_space_group_IT_number 4
_symmetry_cell_setting monoclinic
_symmetry_space_group_name_Hall 'P 2yb'
_symmetry_space_group_name_H-M 'P 1 21 1'
_atom_sites_solution_hydrogens geom
_atom_sites_solution_primary direct
_atom_sites_solution_secondary difmap
_audit_creation_method SHELXL-97
_cell_angle_alpha 90.00
_cell_angle_beta 91.429(3)
_cell_angle_gamma 90.00
_cell_formula_units_Z 4
_cell_length_a 4.1459(5)
_cell_length_b 14.1723(16)
_cell_length_c 15.5670(17)
_cell_measurement_reflns_used 9068
_cell_measurement_temperature 173
_cell_measurement_theta_max 27.785
_cell_measurement_theta_min 3.160
_cell_volume 914.38(18)
_computing_cell_refinement PROCESS-AUTO
_computing_data_collection PROCESS-AUTO
_computing_molecular_graphics 'Yadokari-XG 2009 (Wakita Nemoto et al., 2009)'
_computing_publication_material 'Yadokari-XG 2009 (Wakita,Nemoto et al., 2009)'
_computing_structure_refinement 'SHELXL-97 (Sheldrick, 1997)'
_computing_structure_solution SIR-97
_diffrn_ambient_temperature 173(2)
_diffrn_detector_area_resol_mean 10.0
_diffrn_measured_fraction_theta_full 0.998
_diffrn_measured_fraction_theta_max 0.998
_diffrn_measurement_device_type 'Rigaku SCXmini'
_diffrn_measurement_method \w-scans
_diffrn_radiation_monochromator Graphite
_diffrn_radiation_source 'long-fine-focus sealed tube'
_diffrn_radiation_type MoK\a
_diffrn_radiation_wavelength 0.71075
_diffrn_reflns_av_R_equivalents 0.0593
_diffrn_reflns_av_sigmaI/netI 0.0771
_diffrn_reflns_limit_h_max 5
_diffrn_reflns_limit_h_min -5
_diffrn_reflns_limit_k_max 18
_diffrn_reflns_limit_k_min -18
_diffrn_reflns_limit_l_max 19
_diffrn_reflns_limit_l_min -20
_diffrn_reflns_number 9381
_diffrn_reflns_theta_full 27.49
_diffrn_reflns_theta_max 27.49
_diffrn_reflns_theta_min 3.16
_exptl_absorpt_coefficient_mu 11.465
_exptl_absorpt_correction_T_max 1.0000
_exptl_absorpt_correction_T_min 0.3400
_exptl_absorpt_correction_type multi-scan
_exptl_absorpt_process_details
;
 'ABSCOR (Higashi, 1995)'
;
_exptl_crystal_colour colorless
_exptl_crystal_density_diffrn 3.220
_exptl_crystal_description needle
_exptl_crystal_F_000 784
_exptl_crystal_size_max 0.56
_exptl_crystal_size_mid 0.04
_exptl_crystal_size_min 0.04
_refine_diff_density_max 1.539
_refine_diff_density_min -0.935
_refine_diff_density_rms 0.198
_refine_ls_abs_structure_details 'Flack H D (1983), Acta Cryst. A39, 876-881'
_refine_ls_abs_structure_Flack 0.021(17)
_refine_ls_extinction_method none
_refine_ls_goodness_of_fit_ref 1.032
_refine_ls_hydrogen_treatment constr
_refine_ls_matrix_type full
_refine_ls_number_parameters 181
_refine_ls_number_reflns 4175
_refine_ls_number_restraints 1
_refine_ls_restrained_S_all 1.032
_refine_ls_R_factor_all 0.0499
_refine_ls_R_factor_gt 0.0425
_refine_ls_shift/su_max 0.001
_refine_ls_shift/su_mean 0.000
_refine_ls_structure_factor_coef Fsqd
_refine_ls_weighting_details 'calc w=1/[\s^2^(Fo^2^)+(0.0261P)^2^+0.0000P] where P=(Fo^2^+2Fc^2^)/3'
_refine_ls_weighting_scheme calc
_refine_ls_wR_factor_gt 0.0895
_refine_ls_wR_factor_ref 0.0928
_reflns_number_gt 3743
_reflns_number_total 4175
_reflns_threshold_expression >2sigma(I)
_cod_data_source_file jo1024656_si_001.cif
_cod_data_source_block yh713
_cod_original_sg_symbol_H-M 'P 21'
_cod_database_code 4026163

loop_
_symmetry_equiv_pos_as_xyz
'x, y, z'
'-x, y+1/2, -z'

loop_
_atom_site_label
_atom_site_type_symbol
_atom_site_fract_x
_atom_site_fract_y
_atom_site_fract_z
_atom_site_U_iso_or_equiv
_atom_site_adp_type
_atom_site_occupancy
_atom_site_symmetry_multiplicity
_atom_site_calc_flag
_atom_site_refinement_flags
C1 C 1.112(2) 0.9174(6) 0.9920(7) 0.025(2) Uani 1 1 d .
C2 C 1.228(2) 1.0001(6) 0.9548(6) 0.025(2) Uani 1 1 d .
C3 C 1.380(2) 1.0680(6) 1.0054(7) 0.027(2) Uani 1 1 d .
H3 H 1.4586 1.1244 0.9804 0.033 Uiso 1 1 calc R
C4 C 1.416(2) 1.0524(6) 1.0937(7) 0.026(2) Uani 1 1 d .
C5 C 1.311(2) 0.9710(7) 1.1312(6) 0.029(2) Uani 1 1 d .
H5 H 1.3420 0.9609 1.1912 0.035 Uiso 1 1 calc R
C6 C 1.157(2) 0.9030(7) 1.0797(7) 0.030(2) Uani 1 1 d .
I1 I 1.19215(18) 1.02506(5) 0.82312(4) 0.03664(18) Uani 1 1 d .
Cl1 Cl 1.5934(7) 1.13901(18) 1.15623(18) 0.0380(6) Uani 1 1 d .
I2 I 1.01887(16) 0.77802(5) 1.13893(5) 0.03425(18) Uani 1 1 d .
Br1 Br 0.8921(3) 0.82709(7) 0.92378(7) 0.0331(2) Uani 1 1 d .
C7 C 1.198(2) 1.0981(6) 1.5029(7) 0.029(2) Uani 1 1 d .
C8 C 1.087(2) 1.0845(6) 1.4160(6) 0.020(2) Uani 1 1 d .
C9 C 1.128(3) 1.1534(7) 1.3562(6) 0.029(2) Uani 1 1 d .
H9 H 1.0575 1.1448 1.2983 0.035 Uiso 1 1 calc R
C10 C 1.277(3) 1.2365(6) 1.3826(7) 0.030(2) Uani 1 1 d .
C11 C 1.389(3) 1.2524(7) 1.4630(6) 0.030(2) Uani 1 1 d .
H11 H 1.4959 1.3098 1.4771 0.036 Uiso 1 1 calc R
C12 C 1.346(2) 1.1847(7) 1.5243(6) 0.025(2) Uani 1 1 d .
I3 I 0.87072(16) 0.95789(5) 1.37608(4) 0.03183(17) Uani 1 1 d .
Cl2 Cl 1.3368(9) 1.3231(2) 1.30331(17) 0.0476(8) Uani 1 1 d .
I4 I 1.52261(15) 1.21137(4) 1.64845(4) 0.02838(16) Uani 1 1 d .
Br2 Br 1.1449(3) 1.00132(7) 1.58440(7) 0.0339(3) Uani 1 1 d .

loop_
_atom_site_aniso_label
_atom_site_aniso_U_11
_atom_site_aniso_U_22
_atom_site_aniso_U_33
_atom_site_aniso_U_23
_atom_site_aniso_U_13
_atom_site_aniso_U_12
C1 0.023(5) 0.019(4) 0.034(6) -0.008(4) -0.001(4) 0.006(4)
C2 0.025(5) 0.022(5) 0.028(5) 0.004(4) 0.000(4) 0.004(4)
C3 0.024(5) 0.023(5) 0.036(6) -0.001(4) 0.013(4) 0.001(4)
C4 0.025(5) 0.020(5) 0.034(6) -0.009(4) -0.002(4) 0.010(4)
C5 0.038(6) 0.025(5) 0.023(5) -0.002(4) 0.008(4) -0.005(4)
C6 0.022(5) 0.028(5) 0.041(7) 0.006(5) 0.007(4) 0.005(4)
I1 0.0516(4) 0.0323(4) 0.0261(4) 0.0011(3) 0.0020(3) 0.0037(3)
Cl1 0.0467(16) 0.0294(13) 0.0372(16) -0.0025(12) -0.0106(13) -0.0090(12)
I2 0.0333(4) 0.0321(4) 0.0373(4) 0.0093(3) -0.0022(3) -0.0076(3)
Br1 0.0399(6) 0.0265(5) 0.0325(6) -0.0064(5) -0.0063(5) -0.0011(5)
C7 0.030(5) 0.024(5) 0.033(6) 0.008(4) 0.007(5) 0.009(4)
C8 0.020(4) 0.016(4) 0.025(5) -0.007(4) -0.007(4) 0.001(4)
C9 0.038(6) 0.030(5) 0.018(5) -0.007(4) 0.000(4) 0.006(5)
C10 0.042(6) 0.018(5) 0.029(6) 0.000(4) 0.003(5) -0.004(5)
C11 0.042(6) 0.022(5) 0.028(6) 0.001(4) 0.007(5) -0.003(4)
C12 0.021(5) 0.032(5) 0.022(5) 0.002(4) 0.000(4) 0.005(4)
I3 0.0304(3) 0.0279(3) 0.0371(4) -0.0061(3) -0.0015(3) -0.0044(3)
Cl2 0.087(2) 0.0289(13) 0.0263(14) 0.0044(12) -0.0048(15) -0.0108(16)
I4 0.0295(3) 0.0310(3) 0.0244(3) -0.0010(3) -0.0026(3) 0.0005(3)
Br2 0.0480(6) 0.0248(5) 0.0291(6) 0.0029(4) 0.0023(5) -0.0035(5)

loop_
_atom_type_symbol
_atom_type_description
_atom_type_scat_dispersion_real
_atom_type_scat_dispersion_imag
_atom_type_scat_source
C C 0.0033 0.0016 'International Tables Vol C Tables 4.2.6.8 and 6.1.1.4'
H H 0.0000 0.0000 'International Tables Vol C Tables 4.2.6.8 and 6.1.1.4'
Cl Cl 0.1484 0.1585 'International Tables Vol C Tables 4.2.6.8 and 6.1.1.4'
Br Br -0.2901 2.4595 'International Tables Vol C Tables 4.2.6.8 and 6.1.1.4'
I I -0.4742 1.8119 'International Tables Vol C Tables 4.2.6.8 and 6.1.1.4'

loop_
_geom_angle_atom_site_label_1
_geom_angle_atom_site_label_2
_geom_angle_atom_site_label_3
_geom_angle
C6 C1 C2 119.5(9)
C6 C1 Br1 120.3(7)
C2 C1 Br1 120.2(8)
C3 C2 C1 120.2(9)
C3 C2 I1 117.5(7)
C1 C2 I1 122.3(7)
C2 C3 C4 119.1(9)
C2 C3 H3 120.5
C4 C3 H3 120.5
C5 C4 C3 121.7(9)
C5 C4 Cl1 119.7(8)
C3 C4 Cl1 118.6(7)
C4 C5 C6 118.8(9)
C4 C5 H5 120.6
C6 C5 H5 120.6
C1 C6 C5 120.7(9)
C1 C6 I2 121.9(7)
C5 C6 I2 117.3(8)
C12 C7 C8 118.0(8)
C12 C7 Br2 122.2(8)
C8 C7 Br2 119.8(7)
C9 C8 C7 120.3(8)
C9 C8 I3 118.2(7)
C7 C8 I3 121.5(7)
C8 C9 C10 118.0(9)
C8 C9 H9 121.0
C10 C9 H9 121.0
C11 C10 C9 124.0(9)
C11 C10 Cl2 119.0(7)
C9 C10 Cl2 117.0(8)
C10 C11 C12 119.0(9)
C10 C11 H11 120.5
C12 C11 H11 120.5
C11 C12 C7 120.7(9)
C11 C12 I4 118.1(7)
C7 C12 I4 121.2(7)

loop_
_geom_bond_atom_site_label_1
_geom_bond_atom_site_label_2
_geom_bond_distance
C1 C6 1.389(14)
C1 C2 1.397(13)
C1 Br1 1.884(9)
C2 C3 1.386(13)
C2 I1 2.082(10)
C3 C4 1.395(14)
C3 H3 0.9500
C4 C5 1.370(14)
C4 Cl1 1.721(10)
C5 C6 1.397(14)
C5 H5 0.9500
C6 I2 2.084(10)
C7 C12 1.406(13)
C7 C8 1.432(14)
C7 Br2 1.885(9)
C8 C9 1.363(13)
C8 I3 2.093(9)
C9 C10 1.386(14)
C9 H9 0.9500
C10 C11 1.343(14)
C10 Cl2 1.762(10)
C11 C12 1.368(13)
C11 H11 0.9500
C12 I4 2.085(9)

loop_
_geom_torsion_atom_site_label_1
_geom_torsion_atom_site_label_2
_geom_torsion_atom_site_label_3
_geom_torsion_atom_site_label_4
_geom_torsion
C6 C1 C2 C3 -1.4(13)
Br1 C1 C2 C3 177.7(7)
C6 C1 C2 I1 177.0(7)
Br1 C1 C2 I1 -3.9(11)
C1 C2 C3 C4 0.1(13)
I1 C2 C3 C4 -178.3(7)
C2 C3 C4 C5 1.4(14)
C2 C3 C4 Cl1 -177.9(7)
C3 C4 C5 C6 -1.6(15)
Cl1 C4 C5 C6 177.8(8)
C2 C1 C6 C5 1.2(14)
Br1 C1 C6 C5 -177.9(7)
C2 C1 C6 I2 -176.0(7)
Br1 C1 C6 I2 4.9(11)
C4 C5 C6 C1 0.2(15)
C4 C5 C6 I2 177.6(7)
C12 C7 C8 C9 0.9(14)
Br2 C7 C8 C9 -179.1(8)
C12 C7 C8 I3 179.0(7)
Br2 C7 C8 I3 -1.0(11)
C7 C8 C9 C10 -0.7(15)
I3 C8 C9 C10 -178.8(8)
C8 C9 C10 C11 1.4(17)
C8 C9 C10 Cl2 178.4(8)
C9 C10 C11 C12 -2.2(17)
Cl2 C10 C11 C12 -179.3(8)
C10 C11 C12 C7 2.4(15)
C10 C11 C12 I4 179.9(8)
C8 C7 C12 C11 -1.8(14)
Br2 C7 C12 C11 178.2(8)
C8 C7 C12 I4 -179.2(7)
Br2 C7 C12 I4 0.8(11)
